data_7040168
loop_
_publ_author_name
'Brede, Franziska A.'
'M\"uhlbach, Friedrich'
'Sextl, Gerhard'
'M\"uller-Buschbaum, Klaus'

_publ_section_title
;
 Mechanochemical and thermal formation of 1H-benzotriazole coordination
 polymers and complexes of 3d-transition metals with intriguing dielectric
 properties.
;
_journal_issue 26
_journal_name_full 'Dalton transactions (Cambridge, England : 2003)'
_journal_page_first 10609
_journal_page_last 10619
_journal_paper_doi 10.1039/c6dt01597b
_journal_volume 45
_journal_year 2016
_chemical_formula_moiety 'C6 H5 Cl3 Co N3, C6 H6 N3'
_chemical_formula_sum 'C12 H11 Cl3 Co N6'
_chemical_formula_weight 404.90
_space_group_crystal_system triclinic
_space_group_IT_number 2
_space_group_name_Hall '-P 1'
_space_group_name_H-M_alt 'P -1'
_symmetry_space_group_name_Hall '-P 1'
_symmetry_space_group_name_H-M 'P -1'
_atom_sites_solution_hydrogens mixed
_audit_update_record
;
2016-03-22 deposited with the CCDC.
2016-05-24 downloaded from the CCDC.
;
_cell_angle_alpha 94.91(3)
_cell_angle_beta 103.38(3)
_cell_angle_gamma 94.97(3)
_cell_formula_units_Z 2
_cell_length_a 6.7169(13)
_cell_length_b 9.6741(19)
_cell_length_c 12.513(3)
_cell_measurement_reflns_used 4746
_cell_measurement_temperature 100(2)
_cell_measurement_theta_max 28.259
_cell_measurement_theta_min 2.854
_cell_volume 783.4(3)
_computing_cell_refinement 'SAINT v8.34A (Bruker, 2013)'
_computing_data_collection 'APEX2 ver. 2014.1 (Bruker AXS)'
_computing_data_reduction 'SAINT v8.34A (Bruker, 2013)'
_computing_molecular_graphics 'Olex2 (Dolomanov et al., 2009)'
_computing_publication_material 'Olex2 (Dolomanov et al., 2009)'
_computing_structure_refinement 'XL (Sheldrick, 2008)'
_computing_structure_solution 'Olex2 (Dolomanov et al., 2009)'
_diffrn_ambient_temperature 100(2)
_diffrn_measured_fraction_theta_full 1.000
_diffrn_measured_fraction_theta_max 0.998
_diffrn_measurement_device_type 'Bruker X8-APEX II'
_diffrn_measurement_method '\f and \w scans'
_diffrn_radiation_monochromator helios
_diffrn_radiation_type MoK\a
_diffrn_radiation_wavelength 0.71073
_diffrn_reflns_av_R_equivalents 0.0259
_diffrn_reflns_av_unetI/netI 0.0323
_diffrn_reflns_Laue_measured_fraction_full 1.000
_diffrn_reflns_Laue_measured_fraction_max 0.998
_diffrn_reflns_limit_h_max 8
_diffrn_reflns_limit_h_min -8
_diffrn_reflns_limit_k_max 10
_diffrn_reflns_limit_k_min -12
_diffrn_reflns_limit_l_max 16
_diffrn_reflns_limit_l_min -16
_diffrn_reflns_number 10117
_diffrn_reflns_point_group_measured_fraction_full 1.000
_diffrn_reflns_point_group_measured_fraction_max 0.998
_diffrn_reflns_theta_full 26.000
_diffrn_reflns_theta_max 28.291
_diffrn_reflns_theta_min 1.683
_diffrn_source 'rotating anode'
_exptl_absorpt_coefficient_mu 1.612
_exptl_absorpt_correction_T_max 0.7457
_exptl_absorpt_correction_T_min 0.6936
_exptl_absorpt_correction_type analytical
_exptl_absorpt_process_details 'Sadabs 2014/3 (Bruker 2014)'
_exptl_crystal_colour blue
_exptl_crystal_density_diffrn 1.717
_exptl_crystal_density_method 'not measured'
_exptl_crystal_description block
_exptl_crystal_F_000 406
_exptl_crystal_size_max 0.24
_exptl_crystal_size_mid 0.21
_exptl_crystal_size_min 0.18
_refine_diff_density_max 1.765
_refine_diff_density_min -0.555
_refine_diff_density_rms 0.086
_refine_ls_extinction_method none
_refine_ls_goodness_of_fit_ref 1.071
_refine_ls_hydrogen_treatment mixed
_refine_ls_matrix_type full
_refine_ls_number_parameters 207
_refine_ls_number_reflns 3868
_refine_ls_number_restraints 6
_refine_ls_restrained_S_all 1.070
_refine_ls_R_factor_all 0.0429
_refine_ls_R_factor_gt 0.0366
_refine_ls_shift/su_max 0.001
_refine_ls_shift/su_mean 0.000
_refine_ls_structure_factor_coef Fsqd
_refine_ls_weighting_details 'w=1/[\s^2^(Fo^2^)+(0.0328P)^2^+1.2129P] where P=(Fo^2^+2Fc^2^)/3'
_refine_ls_weighting_scheme calc
_refine_ls_wR_factor_gt 0.0856
_refine_ls_wR_factor_ref 0.0888
_reflns_Friedel_coverage 0.000
_reflns_number_gt 3418
_reflns_number_total 3868
_reflns_threshold_expression 'I > 2\s(I)'
_cod_data_source_file c6dt01597b2.cif
_cod_data_source_block fb-co-354-2
_cod_database_code 7040168
_shelx_space_group_comment
;
The symmetry employed for this shelxl refinement is uniquely defined
by the following loop, which should always be used as a source of
symmetry information in preference to the above space-group names.
They are only intended as comments.
;
_olex2_refinement_description
;
1. Fixed Uiso
 At 1.2 times of:
  All C(H) groups, All N(H) groups
2. Uiso/Uaniso restraints and constraints
Uanis(Cl3) \\sim Ueq: with sigma of 0.1 and sigma for terminal atoms of 0.2
3.a Aromatic/amide H refined with riding coordinates:
 N6(H6), C5(H5), C4(H4), C8(H8), C2(H2), C3(H3A), C9(H9), C11(H11), C10(H10)
;
_olex2_submission_special_instructions 'No special instructions were received'

loop_
_space_group_symop_operation_xyz
'x, y, z'
'-x, -y, -z'

loop_
_atom_site_label
_atom_site_type_symbol
_atom_site_fract_x
_atom_site_fract_y
_atom_site_fract_z
_atom_site_U_iso_or_equiv
_atom_site_adp_type
_atom_site_occupancy
_atom_site_site_symmetry_order
_atom_site_calc_flag
_atom_site_refinement_flags_posn
_atom_site_refinement_flags_adp
Co1 Co 0.30143(5) 0.69324(3) 0.75199(3) 0.01356(9) Uani 1 1 d . .
Cl2 Cl 0.53960(10) 0.82505(6) 0.88973(4) 0.02146(14) Uani 1 1 d . .
Cl1 Cl 0.41448(11) 0.68501(7) 0.59505(5) 0.02588(15) Uani 1 1 d . .
N1 N 0.2985(3) 0.49450(19) 0.78934(15) 0.0109(3) Uani 1 1 d . .
N6 N 0.2873(3) 0.9972(2) 0.28389(15) 0.0130(4) Uani 1 1 d . .
H6 H 0.2826 1.0792 0.2584 0.016 Uiso 1 1 calc R .
N3 N 0.3372(3) 0.3383(2) 0.90079(16) 0.0129(4) Uani 1 1 d . .
N2 N 0.3475(3) 0.47538(19) 0.89432(15) 0.0124(4) Uani 1 1 d . .
N4 N 0.3260(3) 0.8458(2) 0.39345(17) 0.0141(4) Uani 1 1 d . .
N5 N 0.3362(3) 0.9812(2) 0.38944(16) 0.0151(4) Uani 1 1 d . .
C6 C 0.2548(3) 0.3673(2) 0.72613(18) 0.0105(4) Uani 1 1 d . .
C7 C 0.2445(3) 0.8736(2) 0.21793(18) 0.0120(4) Uani 1 1 d . .
C1 C 0.2800(3) 0.2650(2) 0.79884(18) 0.0110(4) Uani 1 1 d . .
C12 C 0.2701(3) 0.7722(2) 0.29144(18) 0.0126(4) Uani 1 1 d . .
C5 C 0.1978(3) 0.3323(2) 0.61113(18) 0.0140(4) Uani 1 1 d . .
H5 H 0.1805 0.4014 0.5612 0.017 Uiso 1 1 calc R .
C4 C 0.1683(4) 0.1920(3) 0.5748(2) 0.0176(5) Uani 1 1 d . .
H4 H 0.1299 0.1635 0.4976 0.021 Uiso 1 1 calc R .
C8 C 0.1885(4) 0.8391(3) 0.10307(19) 0.0178(5) Uani 1 1 d . .
H8 H 0.1708 0.9079 0.0529 0.021 Uiso 1 1 calc R .
C2 C 0.2495(3) 0.1219(2) 0.7620(2) 0.0156(4) Uani 1 1 d . .
H2 H 0.2664 0.0525 0.8117 0.019 Uiso 1 1 calc R .
C3 C 0.1935(4) 0.0885(2) 0.6495(2) 0.0187(5) Uani 1 1 d . .
H3A H 0.1709 -0.0071 0.6205 0.022 Uiso 1 1 calc R .
C9 C 0.1611(4) 0.6986(3) 0.0682(2) 0.0217(5) Uani 1 1 d . .
H9 H 0.1233 0.6693 -0.0089 0.026 Uiso 1 1 calc R .
C11 C 0.2410(3) 0.6288(2) 0.2554(2) 0.0179(5) Uani 1 1 d . .
H11 H 0.2575 0.5596 0.3053 0.021 Uiso 1 1 calc R .
C10 C 0.1870(4) 0.5957(3) 0.1429(2) 0.0226(5) Uani 1 1 d . .
H10 H 0.1661 0.5001 0.1139 0.027 Uiso 1 1 calc R .
H3 H 0.376(5) 0.309(4) 0.965(3) 0.034(9) Uiso 1 1 d . .
H4A H 0.352(5) 0.814(4) 0.454(3) 0.033(9) Uiso 1 1 d . .
Cl3 Cl -0.01664(11) 0.74722(8) 0.74232(8) 0.0442(2) Uani 1 1 d . U

loop_
_atom_site_aniso_label
_atom_site_aniso_U_11
_atom_site_aniso_U_22
_atom_site_aniso_U_33
_atom_site_aniso_U_23
_atom_site_aniso_U_13
_atom_site_aniso_U_12
Co1 0.01443(16) 0.00983(16) 0.01666(16) 0.00426(11) 0.00284(12) 0.00228(11)
Cl2 0.0346(3) 0.0141(3) 0.0125(3) 0.0037(2) 0.0019(2) -0.0072(2)
Cl1 0.0449(4) 0.0198(3) 0.0141(3) 0.0063(2) 0.0095(3) -0.0011(3)
N1 0.0111(8) 0.0105(9) 0.0107(8) 0.0015(7) 0.0014(7) 0.0023(7)
N6 0.0157(9) 0.0096(9) 0.0142(9) 0.0030(7) 0.0031(7) 0.0032(7)
N3 0.0149(9) 0.0120(9) 0.0127(9) 0.0045(7) 0.0033(7) 0.0031(7)
N2 0.0143(9) 0.0100(9) 0.0132(9) 0.0024(7) 0.0028(7) 0.0025(7)
N4 0.0149(9) 0.0147(10) 0.0141(9) 0.0052(7) 0.0042(7) 0.0031(7)
N5 0.0177(9) 0.0140(10) 0.0146(9) 0.0014(7) 0.0055(8) 0.0025(7)
C6 0.0080(9) 0.0096(10) 0.0136(10) 0.0011(8) 0.0022(8) 0.0015(7)
C7 0.0093(9) 0.0117(10) 0.0155(10) 0.0014(8) 0.0042(8) 0.0011(7)
C1 0.0073(9) 0.0115(10) 0.0151(10) 0.0028(8) 0.0033(8) 0.0025(7)
C12 0.0087(9) 0.0125(11) 0.0172(10) 0.0005(8) 0.0050(8) 0.0005(7)
C5 0.0115(10) 0.0174(11) 0.0130(10) 0.0005(8) 0.0031(8) 0.0014(8)
C4 0.0141(10) 0.0202(12) 0.0168(11) -0.0056(9) 0.0035(9) -0.0006(9)
C8 0.0142(11) 0.0234(13) 0.0146(11) 0.0010(9) 0.0030(9) -0.0013(9)
C2 0.0126(10) 0.0091(10) 0.0265(12) 0.0036(9) 0.0064(9) 0.0024(8)
C3 0.0145(11) 0.0124(11) 0.0278(13) -0.0059(9) 0.0055(9) -0.0005(8)
C9 0.0134(11) 0.0303(14) 0.0192(11) -0.0087(10) 0.0061(9) -0.0051(9)
C11 0.0128(10) 0.0096(11) 0.0333(13) 0.0021(9) 0.0098(10) 0.0014(8)
C10 0.0143(11) 0.0163(12) 0.0356(14) -0.0107(10) 0.0098(10) -0.0045(9)
Cl3 0.0216(3) 0.0248(4) 0.0946(7) 0.0247(4) 0.0201(4) 0.0137(3)

loop_
_atom_type_symbol
_atom_type_description
_atom_type_scat_dispersion_real
_atom_type_scat_dispersion_imag
_atom_type_scat_source
C C 0.0033 0.0016 'International Tables Vol C Tables 4.2.6.8 and 6.1.1.4'
H H 0.0000 0.0000 'International Tables Vol C Tables 4.2.6.8 and 6.1.1.4'
Cl Cl 0.1484 0.1585 'International Tables Vol C Tables 4.2.6.8 and 6.1.1.4'
Co Co 0.3494 0.9721 'International Tables Vol C Tables 4.2.6.8 and 6.1.1.4'
N N 0.0061 0.0033 'International Tables Vol C Tables 4.2.6.8 and 6.1.1.4'

loop_
_geom_angle_atom_site_label_1
_geom_angle_atom_site_label_2
_geom_angle_atom_site_label_3
_geom_angle
Cl1 Co1 Cl2 109.28(3)
N1 Co1 Cl2 107.05(6)
N1 Co1 Cl1 103.50(6)
N1 Co1 Cl3 105.32(6)
Cl3 Co1 Cl2 112.92(4)
Cl3 Co1 Cl1 117.73(4)
N2 N1 Co1 117.26(14)
N2 N1 C6 109.52(18)
C6 N1 Co1 133.22(15)
N5 N6 H6 123.6
N5 N6 C7 112.86(19)
C7 N6 H6 123.6
N2 N3 C1 111.44(18)
N2 N3 H3 118(2)
C1 N3 H3 130(2)
N1 N2 N3 107.69(18)
N5 N4 C12 112.77(19)
N5 N4 H4A 120(2)
C12 N4 H4A 128(2)
N4 N5 N6 105.16(18)
N1 C6 C1 107.07(19)
N1 C6 C5 131.4(2)
C1 C6 C5 121.5(2)
N6 C7 C12 104.52(19)
N6 C7 C8 133.3(2)
C12 C7 C8 122.2(2)
N3 C1 C6 104.29(19)
N3 C1 C2 133.3(2)
C6 C1 C2 122.4(2)
N4 C12 C7 104.70(19)
N4 C12 C11 133.0(2)
C7 C12 C11 122.3(2)
C6 C5 H5 121.9
C4 C5 C6 116.2(2)
C4 C5 H5 121.9
C5 C4 H4 119.1
C5 C4 C3 121.9(2)
C3 C4 H4 119.1
C7 C8 H8 122.4
C9 C8 C7 115.2(2)
C9 C8 H8 122.4
C1 C2 H2 122.1
C3 C2 C1 115.7(2)
C3 C2 H2 122.1
C4 C3 H3A 118.9
C2 C3 C4 122.3(2)
C2 C3 H3A 118.9
C8 C9 H9 118.8
C8 C9 C10 122.5(2)
C10 C9 H9 118.8
C12 C11 H11 122.4
C10 C11 C12 115.2(2)
C10 C11 H11 122.4
C9 C10 H10 118.7
C11 C10 C9 122.6(2)
C11 C10 H10 118.7

loop_
_geom_bond_atom_site_label_1
_geom_bond_atom_site_label_2
_geom_bond_distance
Co1 Cl2 2.2693(12)
Co1 Cl1 2.2614(8)
Co1 N1 2.0167(19)
Co1 Cl3 2.2218(9)
N1 N2 1.312(3)
N1 C6 1.374(3)
N6 H6 0.8800
N6 N5 1.311(3)
N6 C7 1.362(3)
N3 N2 1.332(3)
N3 C1 1.360(3)
N3 H3 0.86(3)
N4 N5 1.311(3)
N4 C12 1.361(3)
N4 H4A 0.83(3)
C6 C1 1.396(3)
C6 C5 1.404(3)
C7 C12 1.396(3)
C7 C8 1.402(3)
C1 C2 1.403(3)
C12 C11 1.404(3)
C5 H5 0.9500
C5 C4 1.376(3)
C4 H4 0.9500
C4 C3 1.421(4)
C8 H8 0.9500
C8 C9 1.375(4)
C2 H2 0.9500
C2 C3 1.372(3)
C3 H3A 0.9500
C9 H9 0.9500
C9 C10 1.417(4)
C11 H11 0.9500
C11 C10 1.372(4)
C10 H10 0.9500

loop_
_geom_torsion_atom_site_label_1
_geom_torsion_atom_site_label_2
_geom_torsion_atom_site_label_3
_geom_torsion_atom_site_label_4
_geom_torsion
Co1 N1 N2 N3 -179.65(13)
Co1 N1 C6 C1 179.70(15)
Co1 N1 C6 C5 0.6(4)
N1 C6 C1 N3 0.0(2)
N1 C6 C1 C2 -179.39(19)
N1 C6 C5 C4 179.0(2)
N6 C7 C12 N4 -0.2(2)
N6 C7 C12 C11 -179.6(2)
N6 C7 C8 C9 179.1(2)
N3 C1 C2 C3 -179.0(2)
N2 N1 C6 C1 -0.1(2)
N2 N1 C6 C5 -179.2(2)
N2 N3 C1 C6 0.1(2)
N2 N3 C1 C2 179.4(2)
N4 C12 C11 C10 -178.8(2)
N5 N6 C7 C12 0.1(2)
N5 N6 C7 C8 -179.3(2)
N5 N4 C12 C7 0.2(2)
N5 N4 C12 C11 179.6(2)
C6 N1 N2 N3 0.2(2)
C6 C1 C2 C3 0.1(3)
C6 C5 C4 C3 0.2(3)
C7 N6 N5 N4 0.1(2)
C7 C12 C11 C10 0.4(3)
C7 C8 C9 C10 0.1(3)
C1 N3 N2 N1 -0.2(2)
C1 C6 C5 C4 0.0(3)
C1 C2 C3 C4 0.1(3)
C12 N4 N5 N6 -0.2(2)
C12 C7 C8 C9 -0.1(3)
C12 C11 C10 C9 -0.4(3)
C5 C6 C1 N3 179.15(19)
C5 C6 C1 C2 -0.2(3)
C5 C4 C3 C2 -0.3(4)
C8 C7 C12 N4 179.2(2)
C8 C7 C12 C11 -0.2(3)
C8 C9 C10 C11 0.1(4)
